data_9000680
loop_
_publ_author_name
'Yu, S. C.'
'Smith, D. K.'
'Austerman, S. B.'

_publ_section_title
;
 The crystal structures and the phase transformation of Zn-Li silicates
 T = 450 C
;
_journal_name_full 'American Mineralogist'
_journal_page_first 1241
_journal_page_last 1248
_journal_volume 63
_journal_year 1978
_chemical_formula_structural '(Zn.2 Li1.2 Si.6) (Si O4)-beta'
_chemical_formula_sum 'Li1.2 O4 Si1.6 Zn0.2'
_space_group_IT_number 62
_symmetry_space_group_name_Hall '-P 2bc 2a'
_symmetry_space_group_name_H-M 'P m n b'
_cell_angle_alpha 90
_cell_angle_beta 90
_cell_angle_gamma 90
_cell_length_a 6.406
_cell_length_b 10.520
_cell_length_c 5.043
_cell_formula_units_Z 4
_cell_volume 339.853
_database_code_amcsd 0000693
_diffrn_ambient_temperature 723.15
_exptl_crystal_density_diffrn 2.547
_cod_original_formula_sum 'Li1.2 Si1.6 Zn.2 O4'
_cod_database_code 9000680
_amcsd_formula_title Zn(Zn.1Li.6Si.3)SiO4-beta

loop_
_space_group_symop_operation_xyz
x,y,z
1/2-x,y,z
1/2+x,-y,-z
1/2+x,1/2-y,1/2+z
1/2-x,1/2+y,1/2-z
x,1/2+y,1/2-z
-x,1/2-y,1/2+z
-x,-y,-z

loop_
_atom_site_aniso_label
_atom_site_aniso_U_11
_atom_site_aniso_U_22
_atom_site_aniso_U_33
_atom_site_aniso_U_12
_atom_site_aniso_U_13
_atom_site_aniso_U_23
Li1 0.02017 0.01962 0.02087 -0.00068 0.00164 0.00027
Si1 0.02017 0.01962 0.02087 -0.00068 0.00164 0.00027
Zn1 0.02017 0.01962 0.02087 -0.00068 0.00164 0.00027
Si2 0.01497 0.00953 0.01018 0.00000 0.00000 0.00054
O1 0.02058 0.02747 0.01044 0.00000 0.00000 -0.00054
O2 0.01829 0.01233 0.05012 0.00000 0.00000 0.01048
O3 0.03202 0.02131 0.02255 -0.00888 0.00704 -0.00323

loop_
_atom_site_label
_atom_site_fract_x
_atom_site_fract_y
_atom_site_fract_z
_atom_site_occupancy
Li1 0.00040 0.16070 0.18600 0.60000
Si1 0.00040 0.16070 0.18600 0.30000
Zn1 0.00040 0.16070 0.18600 0.10000
Si2 0.25000 0.41070 0.18340 1.00000
O1 0.25000 0.40210 -0.13740 1.00000
O2 0.25000 0.05750 0.22010 1.00000
O3 0.04337 0.34060 0.29540 1.00000

loop_
_cod_related_entry_id
_cod_related_entry_database
_cod_related_entry_code
1 AMCSD 0000693
